data_2240683
loop_
_publ_author_name
'Merola, Joseph S.'
'Slebodnick, Carla'
'Houser, Christopher'

_publ_section_title
;
 Crystal structure of
 di-\m-chlorido-bis[dichloridobis(methanol-\k<i>O</i>)iridium(III)]
 dihydrate: a surprisingly simple chloridoiridium(III) dinuclear complex
 with methanol ligands
;
_journal_coeditor_code LH5757
_journal_issue 5
_journal_name_full 'Acta Crystallographica Section E'
_journal_page_first 528
_journal_page_last 530
_journal_paper_doi 10.1107/S2056989015006672
_journal_volume 71
_journal_year 2015
_chemical_formula_iupac '[Ir2 Cl6 (C H4 O)4], 2H2 O'
_chemical_formula_moiety 'C4 H16 Cl6 Ir2 O4, 2(H2 O)'
_chemical_formula_sum 'C4 H20 Cl6 Ir2 O6'
_chemical_formula_weight 761.36
_chemical_name_systematic
;
Di-\m-chlorido-bis[dichloridobis(methanol-\k<i>O</i>)iridium(III)] dihydrate
;
_space_group_crystal_system triclinic
_space_group_IT_number 2
_space_group_name_Hall '-P 1'
_space_group_name_H-M_alt 'P -1'
_symmetry_cell_setting triclinic
_symmetry_space_group_name_Hall '-P 1'
_symmetry_space_group_name_H-M 'P -1'
_atom_sites_solution_hydrogens mixed
_atom_sites_solution_primary direct
_audit_creation_method
;
Olex2 1.2
(compiled 2015.01.26 svn.r3151 for OlexSys, GUI svn.r4998)
;
_cell_angle_alpha 73.597(6)
_cell_angle_beta 75.596(5)
_cell_angle_gamma 89.404(5)
_cell_formula_units_Z 1
_cell_length_a 7.1445(4)
_cell_length_b 7.4876(5)
_cell_length_c 8.6362(7)
_cell_measurement_reflns_used 3445
_cell_measurement_temperature 100
_cell_measurement_theta_max 32.0970
_cell_measurement_theta_min 4.0330
_cell_volume 428.37(5)
_computing_cell_refinement
;
CrysAlis PRO (Agilent, 2014)
;
_computing_data_collection
;
CrysAlis PRO (Agilent, 2014)
;
_computing_data_reduction
;
CrysAlis PRO (Agilent, 2014)
;
_computing_molecular_graphics
;
OLEX2 (Dolomanov <i>et al.</i>,  2009)
;
_computing_publication_material
;
OLEX2 (Dolomanov <i>et al.</i>,  2009)
;
_computing_structure_refinement
;
SHELXL2014 (Sheldrick, 2015b)
;
_computing_structure_solution
;
<i>SHELXT</i> (Sheldrick, 2015a)
;
_diffrn_ambient_temperature 100
_diffrn_detector_area_resol_mean 16.0122
_diffrn_measured_fraction_theta_full 0.997
_diffrn_measured_fraction_theta_max 0.930
_diffrn_measurement_device 'four-circle diffractometer'
_diffrn_measurement_device_type 'Agilent Xcalibur Eos Gemini ultra'
_diffrn_measurement_method '\w scans'
_diffrn_radiation_monochromator graphite
_diffrn_radiation_type MoK\a
_diffrn_radiation_wavelength 0.71073
_diffrn_reflns_av_R_equivalents 0.0397
_diffrn_reflns_limit_h_max 10
_diffrn_reflns_limit_h_min -10
_diffrn_reflns_limit_k_max 11
_diffrn_reflns_limit_k_min -11
_diffrn_reflns_limit_l_max 12
_diffrn_reflns_limit_l_min -12
_diffrn_reflns_number 7987
_diffrn_reflns_theta_full 26.000
_diffrn_reflns_theta_max 32.201
_diffrn_reflns_theta_min 3.963
_exptl_absorpt_coefficient_mu 16.463
_exptl_absorpt_correction_T_max 0.342
_exptl_absorpt_correction_T_min 0.184
_exptl_absorpt_correction_type gaussian
_exptl_absorpt_process_details
;
(CrysAlis PRO; Agilent, 2014)
;
_exptl_crystal_colour 'clear light orange'
_exptl_crystal_density_diffrn 2.951
_exptl_crystal_description prism
_exptl_crystal_F_000 348
_exptl_crystal_size_max 0.1382
_exptl_crystal_size_mid 0.1105
_exptl_crystal_size_min 0.085
_refine_diff_density_max 1.671
_refine_diff_density_min -1.941
_refine_ls_extinction_method none
_refine_ls_goodness_of_fit_ref 1.028
_refine_ls_hydrogen_treatment mixed
_refine_ls_matrix_type full
_refine_ls_number_parameters 93
_refine_ls_number_reflns 2817
_refine_ls_number_restraints 6
_refine_ls_restrained_S_all 1.032
_refine_ls_R_factor_all 0.0321
_refine_ls_R_factor_gt 0.0275
_refine_ls_shift/su_max 0.001
_refine_ls_shift/su_mean 0.000
_refine_ls_structure_factor_coef Fsqd
_refine_ls_weighting_details 'w=1/[\s^2^(Fo^2^)+(0.0194P)^2^] where P=(Fo^2^+2Fc^2^)/3'
_refine_ls_weighting_scheme calc
_refine_ls_wR_factor_gt 0.0533
_refine_ls_wR_factor_ref 0.0554
_reflns_number_gt 2575
_reflns_number_total 2817
_reflns_threshold_expression I>2\s(I)
_cod_data_source_file lh5757sup1.cf
_cod_data_source_block I
_cod_depositor_comments
;

2019-10-23
Z value and formula fixed to values more according to usual
chemical conventions.                 miguel
;
_cod_original_formula_weight 380.68
_cod_original_formula_moiety 'C2 H8 Cl3 Ir1 O2, (H2 O)'
_cod_original_formula_units_Z 2
_cod_original_formula_sum 'C2 H10 Cl3 Ir1 O3'
_cod_database_code 2240683
_cod_database_fobs_code 2240683
_shelx_space_group_comment
;
The symmetry employed for this shelxl refinement is uniquely defined
by the following loop, which should always be used as a source of
symmetry information in preference to the above space-group names.
They are only intended as comments.
;

loop_
_space_group_symop_operation_xyz
'x, y, z'
'-x, -y, -z'

loop_
_atom_site_type_symbol
_atom_site_label
_atom_site_fract_x
_atom_site_fract_y
_atom_site_fract_z
_atom_site_U_iso_or_equiv
_atom_site_adp_type
_atom_site_calc_flag
_atom_site_occupancy
Ir Ir1 0.64307(2) 0.65568(2) 0.81418(2) 0.01042(5) Uani d 1
Cl Cl1 0.82335(16) 0.93834(15) 0.74853(14) 0.0167(2) Uani d 1
Cl Cl2 0.72146(16) 0.65918(17) 0.53518(13) 0.0177(2) Uani d 1
Cl Cl3 0.45411(15) 0.36814(14) 0.89543(12) 0.01298(19) Uani d 1
O O1 0.9022(5) 0.5412(5) 0.8390(4) 0.0169(7) Uani d 1
H H1 1.0118(19) 0.603(3) 0.785(5) 0.025 Uiso d 1
O O2 0.3880(4) 0.7770(5) 0.7908(4) 0.0151(6) Uani d 1
H H2 0.328(5) 0.759(4) 0.720(4) 0.023 Uiso d 1
C C1 0.9356(7) 0.3485(7) 0.8412(6) 0.0208(10) Uani d 1
H H1A 0.9287 0.3317 0.7366 0.031 Uiso calc 1
H H1B 0.8388 0.2669 0.9302 0.031 Uiso calc 1
H H1C 1.0615 0.3197 0.8584 0.031 Uiso calc 1
C C2 0.3605(8) 0.9702(7) 0.7877(7) 0.0274(12) Uani d 1
H H2A 0.4497 1.0503 0.6912 0.041 Uiso calc 1
H H2B 0.3835 0.9897 0.8868 0.041 Uiso calc 1
H H2C 0.2303 0.9984 0.7831 0.041 Uiso calc 1
O O3 0.2082(5) 0.7157(5) 0.5754(4) 0.0182(7) Uani d 1
H H3A 0.2516 0.6327 0.5284 0.027 Uiso d 1
H H3B 0.2060 0.8178 0.5013 0.027 Uiso d 1

loop_
_atom_site_aniso_label
_atom_site_aniso_U_11
_atom_site_aniso_U_22
_atom_site_aniso_U_33
_atom_site_aniso_U_12
_atom_site_aniso_U_13
_atom_site_aniso_U_23
Ir1 0.01073(8) 0.01068(8) 0.00999(8) -0.00075(6) -0.00180(6) -0.00389(6)
Cl1 0.0172(5) 0.0126(5) 0.0189(5) -0.0039(4) -0.0030(4) -0.0034(4)
Cl2 0.0209(5) 0.0215(6) 0.0104(5) 0.0007(4) -0.0018(4) -0.0058(4)
Cl3 0.0167(5) 0.0117(5) 0.0113(4) -0.0021(4) -0.0022(4) -0.0056(4)
O1 0.0149(15) 0.0173(17) 0.0199(16) 0.0019(13) -0.0048(13) -0.0074(13)
O2 0.0152(15) 0.0185(17) 0.0161(15) 0.0035(13) -0.0073(12) -0.0092(13)
C1 0.018(2) 0.020(2) 0.025(2) 0.0057(19) -0.0036(19) -0.009(2)
C2 0.028(3) 0.017(2) 0.036(3) 0.003(2) -0.009(2) -0.006(2)
O3 0.0196(17) 0.0180(17) 0.0184(16) 0.0041(14) -0.0076(13) -0.0051(14)

loop_
_atom_type_symbol
_atom_type_description
_atom_type_scat_dispersion_real
_atom_type_scat_dispersion_imag
_atom_type_scat_source
C C 0.0033 0.0016 'International Tables Vol C Tables 4.2.6.8 and 6.1.1.4'
H H 0.0000 0.0000 'International Tables Vol C Tables 4.2.6.8 and 6.1.1.4'
O O 0.0106 0.0060 'International Tables Vol C Tables 4.2.6.8 and 6.1.1.4'
Cl Cl 0.1484 0.1585 'International Tables Vol C Tables 4.2.6.8 and 6.1.1.4'
Ir Ir -1.4442 7.9887 'International Tables Vol C Tables 4.2.6.8 and 6.1.1.4'

loop_
_exptl_crystal_face_index_h
_exptl_crystal_face_index_k
_exptl_crystal_face_index_l
_exptl_crystal_face_perp_dist
-1 10 -2 0.0487
9 5 6 0.0484
2 -2 -11 0.0588
-9 -5 -6 0.0366
-1 3 11 0.0684
-10 1 -1 0.0476
10 -1 1 0.0484
1 -10 2 0.0399

loop_
_geom_angle_atom_site_label_1
_geom_angle_atom_site_label_2
_geom_angle_atom_site_label_3
_geom_angle_site_symmetry_3
_geom_angle
Cl1 Ir1 Cl3 2_667 92.90(4)
Cl1 Ir1 Cl3 . 177.08(4)
Cl2 Ir1 Cl1 . 91.47(4)
Cl2 Ir1 Cl3 2_667 175.59(4)
Cl2 Ir1 Cl3 . 91.44(4)
Cl3 Ir1 Cl3 2_667 84.19(4)
O1 Ir1 Cl1 . 83.45(10)
O1 Ir1 Cl2 . 90.01(9)
O1 Ir1 Cl3 2_667 91.08(9)
O1 Ir1 Cl3 . 96.79(10)
O2 Ir1 Cl1 . 94.91(10)
O2 Ir1 Cl2 . 90.73(9)
O2 Ir1 Cl3 . 84.81(10)
O2 Ir1 Cl3 2_667 88.30(9)
O2 Ir1 O1 . 178.22(13)
Ir1 Cl3 Ir1 2_667 95.81(4)
Ir1 O1 H1 . 121.2(16)
C1 O1 Ir1 . 121.8(3)
C1 O1 H1 . 105.1(16)
Ir1 O2 H2 . 121.2(16)
C2 O2 Ir1 . 121.9(3)
C2 O2 H2 . 104.7(15)
O1 C1 H1A . 109.5
O1 C1 H1B . 109.5
O1 C1 H1C . 109.5
H1A C1 H1B . 109.5
H1A C1 H1C . 109.5
H1B C1 H1C . 109.5
O2 C2 H2A . 109.5
O2 C2 H2B . 109.5
O2 C2 H2C . 109.5
H2A C2 H2B . 109.5
H2A C2 H2C . 109.5
H2B C2 H2C . 109.5
H3A O3 H3B . 109.5

loop_
_geom_bond_atom_site_label_1
_geom_bond_atom_site_label_2
_geom_bond_site_symmetry_2
_geom_bond_distance
Ir1 Cl1 . 2.3400(11)
Ir1 Cl2 . 2.3267(11)
Ir1 Cl3 2_667 2.3847(10)
Ir1 Cl3 . 2.3846(11)
Ir1 O1 . 2.066(3)
Ir1 O2 . 2.057(3)
Cl3 Ir1 2_667 2.3847(10)
O1 H1 . 0.864(10)
O1 C1 . 1.456(6)
O2 H2 . 0.867(9)
O2 C2 . 1.452(6)
C1 H1A . 0.9600
C1 H1B . 0.9600
C1 H1C . 0.9600
C2 H2A . 0.9600
C2 H2B . 0.9600
C2 H2C . 0.9600
O3 H3A . 0.8500
O3 H3B . 0.8498

loop_
_geom_hbond_atom_site_label_D
_geom_hbond_atom_site_label_H
_geom_hbond_atom_site_label_A
_geom_hbond_site_symmetry_A
_geom_hbond_distance_DH
_geom_hbond_distance_HA
_geom_hbond_distance_DA
_geom_hbond_angle_DHA
O1 H1 O3 1_655 0.864(10) 1.96(3) 2.752(5) 151(4)
O2 H2 O3 . 0.867(9) 1.780(10) 2.647(5) 179(2)
O3 H3A Cl2 2_666 0.85 2.39 3.208(4) 160.4
O3 H3B Cl1 2_676 0.85 2.45 3.285(3) 166.0
